data_7240936
loop_
_publ_author_name
'Arici, M\"ursel'
'Dikilita\,s, Yakup Can'
'ERER, Hakan'
'Yesilel, Okan Zafer'

_publ_section_title
;
 Cobalt(II) and Zinc(II)-Coordination Polymers Constructed from
 Ether-Linked Tetracarboxylic Acid and Isomeric bis(imidazole) linkers:
 Luminescent Based Fe(III) Detection in Aqueous Media
;
_journal_name_full CrystEngComm
_journal_paper_doi 10.1039/D0CE00732C
_journal_year 2020
_chemical_formula_moiety 'C24 H20 N4 O5 Zn, H2 O'
_chemical_formula_sum 'C24 H22 N4 O6 Zn'
_chemical_formula_weight 527.82
_space_group_crystal_system monoclinic
_space_group_IT_number 14
_space_group_name_Hall '-P 2yn'
_space_group_name_H-M_alt 'P 1 21/n 1'
_atom_sites_solution_hydrogens mixed
_audit_creation_date 2019-11-19
_audit_creation_method
;
Olex2 1.2-alpha
(compiled 2018.03.09 svn.r3491 for OlexSys, GUI svn.r5457)
;
_audit_update_record
;
2019-11-22 deposited with the CCDC.	2020-07-21 downloaded from the CCDC.
;
_cell_angle_alpha 90
_cell_angle_beta 96.562(2)
_cell_angle_gamma 90
_cell_formula_units_Z 4
_cell_length_a 8.1281(5)
_cell_length_b 16.1955(12)
_cell_length_c 17.1781(13)
_cell_measurement_reflns_used 9926
_cell_measurement_temperature 293(2)
_cell_measurement_theta_max 26.40
_cell_measurement_theta_min 3.17
_cell_volume 2246.5(3)
_computing_cell_refinement 'Bruker SAINT'
_computing_data_collection 'Bruker APEX2'
_computing_data_reduction 'Bruker SAINT'
_computing_molecular_graphics 'Olex2 (Dolomanov et al., 2009)'
_computing_publication_material 'Olex2 (Dolomanov et al., 2009)'
_computing_structure_refinement 'ShelXL (Sheldrick, 2015)'
_computing_structure_solution 'ShelXT (Sheldrick, 2015)'
_diffrn_ambient_temperature 293(2)
_diffrn_measured_fraction_theta_full 0.995
_diffrn_measured_fraction_theta_max 0.990
_diffrn_measurement_device_type 'Bruker APEX-II CCD'
_diffrn_measurement_method '\f and \w scans'
_diffrn_radiation_type MoK\a
_diffrn_radiation_wavelength 0.71073
_diffrn_reflns_av_R_equivalents 0.0460
_diffrn_reflns_av_unetI/netI 0.0280
_diffrn_reflns_Laue_measured_fraction_full 0.995
_diffrn_reflns_Laue_measured_fraction_max 0.990
_diffrn_reflns_limit_h_max 10
_diffrn_reflns_limit_h_min -9
_diffrn_reflns_limit_k_max 20
_diffrn_reflns_limit_k_min -20
_diffrn_reflns_limit_l_max 21
_diffrn_reflns_limit_l_min -21
_diffrn_reflns_number 43678
_diffrn_reflns_point_group_measured_fraction_full 0.995
_diffrn_reflns_point_group_measured_fraction_max 0.990
_diffrn_reflns_theta_full 25.242
_diffrn_reflns_theta_max 26.434
_diffrn_reflns_theta_min 2.911
_diffrn_standards_number 0
_exptl_absorpt_coefficient_mu 1.144
_exptl_absorpt_correction_T_max 0.7454
_exptl_absorpt_correction_T_min 0.6095
_exptl_absorpt_correction_type multi-scan
_exptl_absorpt_process_details 'SADABS V2014/4 (Bruker AXS)'
_exptl_crystal_colour colourless
_exptl_crystal_colour_primary colourless
_exptl_crystal_density_diffrn 1.561
_exptl_crystal_description prism
_exptl_crystal_F_000 1088
_exptl_crystal_size_max 0.16
_exptl_crystal_size_mid 0.09
_exptl_crystal_size_min 0.08
_refine_diff_density_max 1.359
_refine_diff_density_min -0.555
_refine_diff_density_rms 0.084
_refine_ls_extinction_method none
_refine_ls_goodness_of_fit_ref 1.123
_refine_ls_hydrogen_treatment constr
_refine_ls_matrix_type full
_refine_ls_number_parameters 319
_refine_ls_number_reflns 4587
_refine_ls_number_restraints 0
_refine_ls_restrained_S_all 1.123
_refine_ls_R_factor_all 0.0605
_refine_ls_R_factor_gt 0.0499
_refine_ls_shift/su_max 0.001
_refine_ls_shift/su_mean 0.000
_refine_ls_structure_factor_coef Fsqd
_refine_ls_weighting_details 'w=1/[\s^2^(Fo^2^)+(0.0303P)^2^+7.1124P] where P=(Fo^2^+2Fc^2^)/3'
_refine_ls_weighting_scheme calc
_refine_ls_wR_factor_gt 0.1134
_refine_ls_wR_factor_ref 0.1183
_reflns_Friedel_coverage 0.000
_reflns_number_gt 3920
_reflns_number_total 4587
_reflns_threshold_expression 'I > 2\s(I)'
_cod_data_source_file d0ce00732c2.cif
_cod_data_source_block cd091
_cod_database_code 7240936
_shelx_space_group_comment
;
The symmetry employed for this shelxl refinement is uniquely defined
by the following loop, which should always be used as a source of
symmetry information in preference to the above space-group names.
They are only intended as comments.
;

loop_
_space_group_symop_operation_xyz
'x, y, z'
'-x+1/2, y+1/2, -z+1/2'
'-x, -y, -z'
'x-1/2, -y-1/2, z-1/2'

loop_
_atom_site_label
_atom_site_type_symbol
_atom_site_fract_x
_atom_site_fract_y
_atom_site_fract_z
_atom_site_U_iso_or_equiv
_atom_site_adp_type
_atom_site_occupancy
_atom_site_site_symmetry_order
_atom_site_calc_flag
_atom_site_refinement_flags_posn
_atom_site_refinement_flags_adp
_atom_site_refinement_flags_occupancy
_atom_site_disorder_assembly
_atom_site_disorder_group
Zn1 Zn 0.61077(5) 0.69145(2) 0.71579(2) 0.02149(12) Uani 1 1 d . . . . .
O1 O 0.4375(3) 0.68825(17) 0.62824(14) 0.0307(6) Uani 1 1 d . . . . .
O3 O 0.0327(3) 0.73952(17) 0.29799(15) 0.0345(6) Uani 1 1 d . . . . .
O5 O -0.2322(3) 0.56974(18) 0.48605(17) 0.0370(6) Uani 1 1 d . . . . .
O4 O 0.2899(3) 0.75991(19) 0.34982(16) 0.0415(7) Uani 1 1 d . . . . .
N1 N 0.7160(4) 0.58244(18) 0.74644(17) 0.0282(7) Uani 1 1 d . . . . .
N4 N 1.2804(4) 0.74709(18) 1.15768(17) 0.0259(6) Uani 1 1 d . . . . .
O2 O 0.2816(4) 0.6030(2) 0.68944(16) 0.0455(8) Uani 1 1 d . . . . .
N2 N 0.9177(4) 0.49219(18) 0.76671(18) 0.0288(7) Uani 1 1 d . . . . .
N3 N 1.3777(4) 0.6817(2) 1.0603(2) 0.0344(7) Uani 1 1 d . . . . .
C3 C 0.0345(4) 0.6049(2) 0.55909(19) 0.0216(7) Uani 1 1 d . . . . .
H3 H 0.0092 0.5774 0.6037 0.026 Uiso 1 1 calc R . . . .
C2 C 0.1853(4) 0.6451(2) 0.55919(18) 0.0203(7) Uani 1 1 d . . . . .
C6 C 0.1102(4) 0.6861(2) 0.42521(18) 0.0212(7) Uani 1 1 d . . . . .
C7 C 0.2231(4) 0.6859(2) 0.49250(19) 0.0222(7) Uani 1 1 d . . . . .
H7 H 0.3239 0.7132 0.4928 0.027 Uiso 1 1 calc R . . . .
C1 C 0.3079(4) 0.6441(2) 0.63223(19) 0.0243(7) Uani 1 1 d . . . . .
C4 C -0.0791(4) 0.6059(2) 0.4917(2) 0.0231(7) Uani 1 1 d . . . . .
C8 C 0.1504(4) 0.7316(2) 0.3537(2) 0.0257(7) Uani 1 1 d . . . . .
C5 C -0.0408(4) 0.6460(2) 0.42465(19) 0.0238(7) Uani 1 1 d . . . . .
H5 H -0.1159 0.6460 0.3796 0.029 Uiso 1 1 calc R . . . .
C23 C 1.4366(5) 0.7178(2) 1.1829(2) 0.0343(9) Uani 1 1 d . . . . .
H23 H 1.4918 0.7247 1.2330 0.041 Uiso 1 1 calc R . . . .
C24 C 1.2506(4) 0.7244(2) 1.0832(2) 0.0302(8) Uani 1 1 d . . . . .
H24 H 1.1538 0.7366 1.0510 0.036 Uiso 1 1 calc R . . . .
C13 C 0.8786(5) 0.5722(2) 0.7593(2) 0.0343(9) Uani 1 1 d . . . . .
H13 H 0.9553 0.6151 0.7628 0.041 Uiso 1 1 calc R . . . .
C11 C 0.6496(5) 0.5045(2) 0.7456(2) 0.0350(9) Uani 1 1 d . . . . .
H11 H 0.5372 0.4922 0.7375 0.042 Uiso 1 1 calc R . . . .
C20 C 1.2375(5) 0.5484(2) 0.8889(2) 0.0314(8) Uani 1 1 d . . . . .
H20 H 1.2566 0.5853 0.8494 0.038 Uiso 1 1 calc R . . . .
C15 C 1.1529(4) 0.4753(2) 0.8695(2) 0.0285(8) Uani 1 1 d . . . . .
C19 C 1.2940(5) 0.5671(2) 0.9660(2) 0.0313(8) Uani 1 1 d . . . . .
C16 C 1.1274(5) 0.4196(2) 0.9284(2) 0.0344(9) Uani 1 1 d . . . . .
H16 H 1.0724 0.3702 0.9159 0.041 Uiso 1 1 calc R . . . .
C10 C -0.4601(5) 0.4986(3) 0.5339(2) 0.0365(9) Uani 1 1 d . . . . .
H10 H -0.5103 0.4750 0.5745 0.044 Uiso 1 1 calc R . . . .
C12 C 0.7725(5) 0.4486(2) 0.7583(2) 0.0369(9) Uani 1 1 d . . . . .
H12 H 0.7609 0.3916 0.7609 0.044 Uiso 1 1 calc R . . . .
C14 C 1.0860(5) 0.4584(2) 0.7851(2) 0.0343(9) Uani 1 1 d . . . . .
H14A H 1.1588 0.4832 0.7506 0.041 Uiso 1 1 calc R . . . .
H14B H 1.0839 0.3993 0.7758 0.041 Uiso 1 1 calc R . . . .
C18 C 1.2674(5) 0.5111(3) 1.0246(2) 0.0376(9) Uani 1 1 d . . . . .
H18 H 1.3055 0.5229 1.0765 0.045 Uiso 1 1 calc R . . . .
C22 C 1.4968(5) 0.6775(3) 1.1235(3) 0.0399(10) Uani 1 1 d . . . . .
H22 H 1.5994 0.6518 1.1250 0.048 Uiso 1 1 calc R . . . .
C17 C 1.1840(5) 0.4377(3) 1.0058(2) 0.0395(9) Uani 1 1 d . . . . .
H17 H 1.1660 0.4005 1.0452 0.047 Uiso 1 1 calc R . . . .
C21 C 1.3874(6) 0.6474(3) 0.9818(3) 0.0416(10) Uani 1 1 d . . . . .
H21A H 1.5029 0.6383 0.9752 0.050 Uiso 1 1 calc R . . . .
H21B H 1.3440 0.6878 0.9431 0.050 Uiso 1 1 calc R . . . .
C9 C -0.2835(5) 0.5326(3) 0.5512(2) 0.0390(9) Uani 1 1 d . . . . .
H9A H -0.2799 0.5725 0.5935 0.047 Uiso 1 1 calc R . . . .
H9B H -0.2085 0.4879 0.5681 0.047 Uiso 1 1 calc R . . . .
O6 O 0.5986(7) 0.7195(5) 0.4035(5) 0.135(2) Uani 1 1 d . . . . .
H6A H 0.6097 0.6712 0.4227 0.203 Uiso 1 1 d G . . . .
H6B H 0.4980 0.7273 0.3853 0.203 Uiso 1 1 d G . . . .

loop_
_atom_site_aniso_label
_atom_site_aniso_U_11
_atom_site_aniso_U_22
_atom_site_aniso_U_33
_atom_site_aniso_U_23
_atom_site_aniso_U_13
_atom_site_aniso_U_12
Zn1 0.0233(2) 0.0223(2) 0.01784(19) -0.00197(15) -0.00222(14) -0.00043(16)
O1 0.0251(13) 0.0426(15) 0.0226(12) 0.0019(11) -0.0046(10) -0.0119(11)
O3 0.0363(15) 0.0421(16) 0.0231(13) 0.0136(11) -0.0052(11) -0.0073(12)
O5 0.0211(13) 0.0439(16) 0.0451(16) 0.0072(13) -0.0009(11) -0.0135(11)
O4 0.0322(15) 0.0582(19) 0.0338(15) 0.0206(14) 0.0021(12) -0.0102(13)
N1 0.0344(17) 0.0234(15) 0.0252(15) 0.0000(12) -0.0037(12) 0.0013(12)
N4 0.0218(15) 0.0262(15) 0.0298(16) -0.0005(12) 0.0032(12) 0.0020(12)
O2 0.0449(17) 0.064(2) 0.0244(14) 0.0189(14) -0.0083(12) -0.0201(15)
N2 0.0334(17) 0.0231(15) 0.0290(16) 0.0010(12) -0.0005(13) 0.0005(13)
N3 0.0309(17) 0.0330(18) 0.0402(19) -0.0093(14) 0.0079(14) -0.0010(14)
C3 0.0200(16) 0.0283(18) 0.0162(15) 0.0039(13) 0.0016(12) -0.0033(13)
C2 0.0208(16) 0.0222(16) 0.0173(16) 0.0003(12) -0.0002(12) -0.0013(13)
C6 0.0233(16) 0.0226(16) 0.0172(15) 0.0023(13) -0.0004(12) 0.0007(13)
C7 0.0186(16) 0.0240(17) 0.0235(16) 0.0010(14) 0.0003(12) -0.0041(13)
C1 0.0250(18) 0.0278(18) 0.0190(16) -0.0005(14) -0.0024(13) -0.0026(14)
C4 0.0194(16) 0.0233(17) 0.0254(17) -0.0014(14) -0.0020(13) -0.0045(13)
C8 0.0319(19) 0.0249(18) 0.0200(17) 0.0030(14) 0.0023(14) 0.0014(15)
C5 0.0235(17) 0.0278(18) 0.0182(16) 0.0016(13) -0.0056(13) -0.0009(14)
C23 0.0274(19) 0.035(2) 0.039(2) 0.0014(17) -0.0009(16) 0.0022(16)
C24 0.0232(18) 0.0298(19) 0.038(2) -0.0031(16) 0.0028(15) 0.0008(15)
C13 0.038(2) 0.0235(18) 0.039(2) 0.0001(16) -0.0064(17) -0.0035(16)
C11 0.037(2) 0.031(2) 0.036(2) 0.0020(17) 0.0015(17) -0.0068(17)
C20 0.034(2) 0.0263(19) 0.035(2) 0.0019(15) 0.0098(16) 0.0016(15)
C15 0.0256(18) 0.0255(18) 0.035(2) -0.0001(15) 0.0039(15) 0.0061(14)
C19 0.0274(19) 0.0286(19) 0.040(2) -0.0041(16) 0.0111(16) 0.0032(15)
C16 0.032(2) 0.028(2) 0.044(2) 0.0038(17) 0.0064(17) 0.0004(16)
C10 0.035(2) 0.047(2) 0.0279(19) 0.0015(17) 0.0054(15) 0.0037(18)
C12 0.044(2) 0.0198(18) 0.046(2) 0.0032(16) 0.0041(18) -0.0057(16)
C14 0.034(2) 0.031(2) 0.037(2) -0.0033(17) 0.0045(16) 0.0044(16)
C18 0.040(2) 0.043(2) 0.031(2) -0.0027(17) 0.0054(17) 0.0035(18)
C22 0.025(2) 0.041(2) 0.055(3) -0.0013(19) 0.0067(18) 0.0083(17)
C17 0.045(2) 0.039(2) 0.036(2) 0.0098(18) 0.0091(18) 0.0035(19)
C21 0.045(2) 0.040(2) 0.043(2) -0.0151(19) 0.0180(19) -0.0065(19)
C9 0.035(2) 0.046(2) 0.034(2) -0.0016(18) 0.0004(17) -0.0060(18)
O6 0.065(3) 0.170(7) 0.168(6) 0.057(5) -0.002(4) 0.009(4)

loop_
_atom_type_symbol
_atom_type_description
_atom_type_scat_dispersion_real
_atom_type_scat_dispersion_imag
_atom_type_scat_source
C C 0.0033 0.0016 'International Tables Vol C Tables 4.2.6.8 and 6.1.1.4'
H H 0.0000 0.0000 'International Tables Vol C Tables 4.2.6.8 and 6.1.1.4'
N N 0.0061 0.0033 'International Tables Vol C Tables 4.2.6.8 and 6.1.1.4'
O O 0.0106 0.0060 'International Tables Vol C Tables 4.2.6.8 and 6.1.1.4'
Zn Zn 0.2839 1.4301 'International Tables Vol C Tables 4.2.6.8 and 6.1.1.4'

loop_
_geom_angle_atom_site_label_1
_geom_angle_atom_site_label_2
_geom_angle_atom_site_label_3
_geom_angle
_geom_angle_site_symmetry_1
_geom_angle_site_symmetry_3
_geom_angle_publ_flag
O1 Zn1 O3 107.88(11) . 4_676 ?
O1 Zn1 N1 115.47(12) . . ?
O1 Zn1 N4 96.01(11) . 4_575 ?
O3 Zn1 N1 118.41(12) 4_676 . ?
O3 Zn1 N4 111.38(12) 4_676 4_575 ?
N1 Zn1 N4 105.37(12) . 4_575 ?
C1 O1 Zn1 120.1(2) . . ?
C8 O3 Zn1 108.6(2) . 4_575 ?
C4 O5 C9 119.1(3) . . ?
C13 N1 Zn1 122.7(3) . . ?
C13 N1 C11 105.7(3) . . ?
C11 N1 Zn1 130.7(3) . . ?
C23 N4 Zn1 131.3(3) . 4_676 ?
C24 N4 Zn1 123.1(2) . 4_676 ?
C24 N4 C23 105.5(3) . . ?
C13 N2 C12 107.3(3) . . ?
C13 N2 C14 125.8(3) . . ?
C12 N2 C14 126.8(3) . . ?
C24 N3 C22 107.0(3) . . ?
C24 N3 C21 126.1(4) . . ?
C22 N3 C21 126.9(3) . . ?
C2 C3 H3 120.1 . . ?
C2 C3 C4 119.8(3) . . ?
C4 C3 H3 120.1 . . ?
C3 C2 C1 119.7(3) . . ?
C7 C2 C3 120.1(3) . . ?
C7 C2 C1 120.2(3) . . ?
C7 C6 C8 119.8(3) . . ?
C5 C6 C7 120.3(3) . . ?
C5 C6 C8 120.0(3) . . ?
C2 C7 C6 120.0(3) . . ?
C2 C7 H7 120.0 . . ?
C6 C7 H7 120.0 . . ?
O1 C1 C2 114.7(3) . . ?
O2 C1 O1 124.4(3) . . ?
O2 C1 C2 120.8(3) . . ?
O5 C4 C3 124.4(3) . . ?
O5 C4 C5 115.4(3) . . ?
C5 C4 C3 120.2(3) . . ?
O3 C8 C6 116.5(3) . . ?
O4 C8 O3 122.4(3) . . ?
O4 C8 C6 121.0(3) . . ?
C6 C5 C4 119.7(3) . . ?
C6 C5 H5 120.2 . . ?
C4 C5 H5 120.2 . . ?
N4 C23 H23 125.4 . . ?
C22 C23 N4 109.2(4) . . ?
C22 C23 H23 125.4 . . ?
N4 C24 N3 111.4(3) . . ?
N4 C24 H24 124.3 . . ?
N3 C24 H24 124.3 . . ?
N1 C13 N2 111.0(3) . . ?
N1 C13 H13 124.5 . . ?
N2 C13 H13 124.5 . . ?
N1 C11 H11 125.3 . . ?
C12 C11 N1 109.5(4) . . ?
C12 C11 H11 125.3 . . ?
C15 C20 H20 119.5 . . ?
C19 C20 H20 119.5 . . ?
C19 C20 C15 121.0(4) . . ?
C20 C15 C14 119.7(3) . . ?
C16 C15 C20 119.3(4) . . ?
C16 C15 C14 120.9(3) . . ?
C20 C19 C18 119.2(4) . . ?
C20 C19 C21 117.6(4) . . ?
C18 C19 C21 123.1(4) . . ?
C15 C16 H16 120.0 . . ?
C15 C16 C17 120.1(4) . . ?
C17 C16 H16 120.0 . . ?
C10 C10 H10 118.8 3_466 . ?
C10 C10 C9 122.3(5) 3_466 . ?
C9 C10 H10 118.8 . . ?
N2 C12 H12 126.7 . . ?
C11 C12 N2 106.6(3) . . ?
C11 C12 H12 126.7 . . ?
N2 C14 C15 111.1(3) . . ?
N2 C14 H14A 109.4 . . ?
N2 C14 H14B 109.4 . . ?
C15 C14 H14A 109.4 . . ?
C15 C14 H14B 109.4 . . ?
H14A C14 H14B 108.0 . . ?
C19 C18 H18 119.9 . . ?
C17 C18 C19 120.2(4) . . ?
C17 C18 H18 119.9 . . ?
N3 C22 H22 126.6 . . ?
C23 C22 N3 106.9(3) . . ?
C23 C22 H22 126.6 . . ?
C16 C17 C18 120.1(4) . . ?
C16 C17 H17 119.9 . . ?
C18 C17 H17 119.9 . . ?
N3 C21 C19 114.3(3) . . ?
N3 C21 H21A 108.7 . . ?
N3 C21 H21B 108.7 . . ?
C19 C21 H21A 108.7 . . ?
C19 C21 H21B 108.7 . . ?
H21A C21 H21B 107.6 . . ?
O5 C9 C10 111.3(3) . . ?
O5 C9 H9A 109.4 . . ?
O5 C9 H9B 109.4 . . ?
C10 C9 H9A 109.4 . . ?
C10 C9 H9B 109.4 . . ?
H9A C9 H9B 108.0 . . ?
H6A O6 H6B 109.5 . . ?

loop_
_geom_bond_atom_site_label_1
_geom_bond_atom_site_label_2
_geom_bond_distance
_geom_bond_site_symmetry_2
_geom_bond_publ_flag
Zn1 O1 1.940(2) . ?
Zn1 O3 1.963(3) 4_676 ?
Zn1 N1 2.006(3) . ?
Zn1 N4 2.050(3) 4_575 ?
O1 C1 1.281(4) . ?
O3 Zn1 1.963(3) 4_575 ?
O3 C8 1.281(4) . ?
O5 C4 1.369(4) . ?
O5 C9 1.376(5) . ?
O4 C8 1.232(4) . ?
N1 C13 1.325(5) . ?
N1 C11 1.372(5) . ?
N4 Zn1 2.050(3) 4_676 ?
N4 C23 1.378(5) . ?
N4 C24 1.327(5) . ?
O2 C1 1.226(4) . ?
N2 C13 1.337(5) . ?
N2 C12 1.368(5) . ?
N2 C14 1.474(5) . ?
N3 C24 1.338(5) . ?
N3 C22 1.371(5) . ?
N3 C21 1.468(5) . ?
C3 H3 0.9300 . ?
C3 C2 1.388(5) . ?
C3 C4 1.395(4) . ?
C2 C7 1.388(5) . ?
C2 C1 1.510(4) . ?
C6 C7 1.391(4) . ?
C6 C8 1.500(5) . ?
C6 C5 1.387(5) . ?
C7 H7 0.9300 . ?
C4 C5 1.389(5) . ?
C5 H5 0.9300 . ?
C23 H23 0.9300 . ?
C23 C22 1.350(6) . ?
C24 H24 0.9300 . ?
C13 H13 0.9300 . ?
C11 H11 0.9300 . ?
C11 C12 1.347(6) . ?
C20 H20 0.9300 . ?
C20 C15 1.390(5) . ?
C20 C19 1.385(5) . ?
C15 C16 1.387(5) . ?
C15 C14 1.515(5) . ?
C19 C18 1.389(6) . ?
C19 C21 1.515(5) . ?
C16 H16 0.9300 . ?
C16 C17 1.388(6) . ?
C10 C10 1.266(8) 3_466 ?
C10 H10 0.9300 . ?
C10 C9 1.535(6) . ?
C12 H12 0.9300 . ?
C14 H14A 0.9700 . ?
C14 H14B 0.9700 . ?
C18 H18 0.9300 . ?
C18 C17 1.389(6) . ?
C22 H22 0.9300 . ?
C17 H17 0.9300 . ?
C21 H21A 0.9700 . ?
C21 H21B 0.9700 . ?
C9 H9A 0.9700 . ?
C9 H9B 0.9700 . ?
O6 H6A 0.8501 . ?
O6 H6B 0.8501 . ?

loop_
_geom_hbond_atom_site_label_D
_geom_hbond_atom_site_label_H
_geom_hbond_atom_site_label_A
_geom_hbond_distance_DH
_geom_hbond_distance_HA
_geom_hbond_distance_DA
_geom_hbond_angle_DHA
_geom_hbond_site_symmetry_A
O6 H6B O4 0.85 1.81 2.654(6) 171.4 .

loop_
_geom_torsion_atom_site_label_1
_geom_torsion_atom_site_label_2
_geom_torsion_atom_site_label_3
_geom_torsion_atom_site_label_4
_geom_torsion
_geom_torsion_site_symmetry_1
_geom_torsion_site_symmetry_2
_geom_torsion_site_symmetry_3
_geom_torsion_site_symmetry_4
_geom_torsion_publ_flag
Zn1 O1 C1 O2 1.2(5) . . . . ?
Zn1 O1 C1 C2 -178.2(2) . . . . ?
Zn1 O3 C8 O4 -4.3(5) 4_575 . . . ?
Zn1 O3 C8 C6 175.3(2) 4_575 . . . ?
Zn1 N1 C13 N2 -170.3(2) . . . . ?
Zn1 N1 C11 C12 169.4(3) . . . . ?
Zn1 N4 C23 C22 176.8(3) 4_676 . . . ?
Zn1 N4 C24 N3 -176.9(2) 4_676 . . . ?
O5 C4 C5 C6 178.6(3) . . . . ?
N1 C11 C12 N2 -0.4(5) . . . . ?
N4 C23 C22 N3 0.2(5) . . . . ?
C3 C2 C7 C6 -0.5(5) . . . . ?
C3 C2 C1 O1 -174.8(3) . . . . ?
C3 C2 C1 O2 5.8(5) . . . . ?
C3 C4 C5 C6 -0.9(5) . . . . ?
C2 C3 C4 O5 -178.6(3) . . . . ?
C2 C3 C4 C5 0.8(5) . . . . ?
C7 C2 C1 O1 5.1(5) . . . . ?
C7 C2 C1 O2 -174.3(4) . . . . ?
C7 C6 C8 O3 -170.2(3) . . . . ?
C7 C6 C8 O4 9.5(5) . . . . ?
C7 C6 C5 C4 0.2(5) . . . . ?
C1 C2 C7 C6 179.6(3) . . . . ?
C4 O5 C9 C10 177.9(3) . . . . ?
C4 C3 C2 C7 -0.1(5) . . . . ?
C4 C3 C2 C1 179.8(3) . . . . ?
C8 C6 C7 C2 178.9(3) . . . . ?
C8 C6 C5 C4 -178.2(3) . . . . ?
C5 C6 C7 C2 0.5(5) . . . . ?
C5 C6 C8 O3 8.3(5) . . . . ?
C5 C6 C8 O4 -172.0(3) . . . . ?
C23 N4 C24 N3 0.8(4) . . . . ?
C24 N4 C23 C22 -0.6(4) . . . . ?
C24 N3 C22 C23 0.3(5) . . . . ?
C24 N3 C21 C19 -79.5(5) . . . . ?
C13 N1 C11 C12 0.3(5) . . . . ?
C13 N2 C12 C11 0.3(5) . . . . ?
C13 N2 C14 C15 71.6(5) . . . . ?
C11 N1 C13 N2 -0.1(4) . . . . ?
C20 C15 C16 C17 0.9(6) . . . . ?
C20 C15 C14 N2 -88.5(4) . . . . ?
C20 C19 C18 C17 -0.5(6) . . . . ?
C20 C19 C21 N3 153.6(4) . . . . ?
C15 C20 C19 C18 1.0(6) . . . . ?
C15 C20 C19 C21 179.1(3) . . . . ?
C15 C16 C17 C18 -0.5(6) . . . . ?
C19 C20 C15 C16 -1.2(6) . . . . ?
C19 C20 C15 C14 177.2(3) . . . . ?
C19 C18 C17 C16 0.3(6) . . . . ?
C16 C15 C14 N2 89.9(4) . . . . ?
C10 C10 C9 O5 3.8(7) 3_466 . . . ?
C12 N2 C13 N1 -0.2(5) . . . . ?
C12 N2 C14 C15 -104.6(4) . . . . ?
C14 N2 C13 N1 -177.0(3) . . . . ?
C14 N2 C12 C11 177.1(3) . . . . ?
C14 C15 C16 C17 -177.5(4) . . . . ?
C18 C19 C21 N3 -28.4(6) . . . . ?
C22 N3 C24 N4 -0.7(4) . . . . ?
C22 N3 C21 C19 101.6(5) . . . . ?
C21 N3 C24 N4 -179.8(3) . . . . ?
C21 N3 C22 C23 179.4(4) . . . . ?
C21 C19 C18 C17 -178.5(4) . . . . ?
C9 O5 C4 C3 3.0(5) . . . . ?
C9 O5 C4 C5 -176.5(3) . . . . ?
